data_4109025
loop_
_publ_author_name
'Norito Takenaka'
'Joshua P. Abell'
'Hisashi Yamamoto'

_publ_section_title
;
 Asymmetric Conjugate Addition of Silyl Enol Ethers Catalyzed by Tethered
 Bis(8-quinolinolato) Aluminum Complexes
;
_journal_name_full 'Journal of the American Chemical Society'
_journal_page_first 742
_journal_page_last 743
_journal_paper_doi 10.1021/ja0668320
_journal_volume 129
_journal_year 2007
_chemical_formula_sum 'C20 H22 O3'
_chemical_formula_weight 310.38
_chemical_name_systematic
; 
 ? 
;
_space_group_IT_number 2
_symmetry_space_group_name_Hall '-P 1'
_symmetry_space_group_name_H-M 'P -1'
_atom_sites_solution_hydrogens geom
_atom_sites_solution_primary direct
_atom_sites_solution_secondary difmap
_audit_creation_method SHELXL-97
_cell_angle_alpha 82.93(4)
_cell_angle_beta 82.72(4)
_cell_angle_gamma 71.26(3)
_cell_formula_units_Z 2
_cell_length_a 7.273(15)
_cell_length_b 10.13(2)
_cell_length_c 11.76(2)
_cell_measurement_temperature 100(2)
_cell_volume 811(3)
_computing_structure_refinement 'SHELXL-97 (Sheldrick, 1997)'
_computing_structure_solution 'SHELXS-97 (Sheldrick, 1990)'
_diffrn_ambient_temperature 100(2)
_diffrn_measured_fraction_theta_full 0.945
_diffrn_measured_fraction_theta_max 0.945
_diffrn_radiation_monochromator graphite
_diffrn_radiation_source 'fine-focus sealed tube'
_diffrn_radiation_type MoK\a
_diffrn_radiation_wavelength 0.71073
_diffrn_reflns_av_R_equivalents 0.0650
_diffrn_reflns_av_sigmaI/netI 0.0646
_diffrn_reflns_limit_h_max 9
_diffrn_reflns_limit_h_min -9
_diffrn_reflns_limit_k_max 13
_diffrn_reflns_limit_k_min -13
_diffrn_reflns_limit_l_max 15
_diffrn_reflns_limit_l_min -15
_diffrn_reflns_number 9625
_diffrn_reflns_theta_full 28.40
_diffrn_reflns_theta_max 28.40
_diffrn_reflns_theta_min 1.75
_exptl_absorpt_coefficient_mu 0.084
_exptl_absorpt_correction_T_max 0.98
_exptl_absorpt_correction_T_min 0.302
_exptl_absorpt_correction_type multi-scan
_exptl_absorpt_process_details
;
absorption corrections were made based on correspondance of
equivalent intensities usingprogram SADABS (G. Sheldrick, Bruker 
Analytical X-ray Systems, Madison, WI)
;
_exptl_crystal_density_diffrn 1.271
_exptl_crystal_F_000 332
_exptl_crystal_size_max 0.20
_exptl_crystal_size_mid 0.20
_exptl_crystal_size_min 0.20
_refine_diff_density_max 0.385
_refine_diff_density_min -0.334
_refine_diff_density_rms 0.067
_refine_ls_extinction_method none
_refine_ls_goodness_of_fit_ref 0.997
_refine_ls_hydrogen_treatment constr
_refine_ls_matrix_type full
_refine_ls_number_parameters 211
_refine_ls_number_reflns 3850
_refine_ls_number_restraints 0
_refine_ls_restrained_S_all 0.997
_refine_ls_R_factor_all 0.0738
_refine_ls_R_factor_gt 0.0598
_refine_ls_shift/su_max 0.000
_refine_ls_shift/su_mean 0.000
_refine_ls_structure_factor_coef Fsqd
_refine_ls_weighting_details 'calc w=1/[\s^2^(Fo^2^)+(0.0865P)^2^+0.0000P] where P=(Fo^2^+2Fc^2^)/3'
_refine_ls_weighting_scheme calc
_refine_ls_wR_factor_gt 0.1447
_refine_ls_wR_factor_ref 0.1542
_reflns_number_gt 3049
_reflns_number_total 3850
_reflns_threshold_expression >2sigma(I)
_cod_data_source_file ja0668320si20060920_073856.cif
_cod_data_source_block nori15s
_cod_database_code 4109025

loop_
_symmetry_equiv_pos_as_xyz
'x, y, z'
'-x, -y, -z'

loop_
_atom_site_label
_atom_site_type_symbol
_atom_site_fract_x
_atom_site_fract_y
_atom_site_fract_z
_atom_site_U_iso_or_equiv
_atom_site_adp_type
_atom_site_occupancy
_atom_site_symmetry_multiplicity
_atom_site_calc_flag
_atom_site_refinement_flags
C1 C 0.0762(2) 0.26216(15) 1.04108(12) 0.0168(3) Uani 1 1 d .
C2 C 0.2543(2) 0.24332(17) 1.08821(13) 0.0217(3) Uani 1 1 d .
H2 H 0.3709 0.1780 1.0582 0.026 Uiso 1 1 calc R
C3 C 0.2598(2) 0.31803(18) 1.17620(14) 0.0257(4) Uani 1 1 d .
H3 H 0.3799 0.3035 1.2071 0.031 Uiso 1 1 calc R
C4 C 0.0894(2) 0.41628(18) 1.22149(14) 0.0262(4) Uani 1 1 d .
H4 H 0.0954 0.4677 1.2825 0.031 Uiso 1 1 calc R
C5 C -0.0848(2) 0.43806(16) 1.17786(13) 0.0220(3) Uani 1 1 d .
H5 H -0.1989 0.5052 1.2084 0.026 Uiso 1 1 calc R
C6 C -0.0965(2) 0.36139(15) 1.08752(12) 0.0176(3) Uani 1 1 d .
C7 C -0.2772(2) 0.37815(16) 1.04441(12) 0.0197(3) Uani 1 1 d .
H7 H -0.3932 0.4426 1.0760 0.024 Uiso 1 1 calc R
C8 C -0.2857(2) 0.30291(16) 0.95846(12) 0.0198(3) Uani 1 1 d .
H8 H -0.4077 0.3148 0.9309 0.024 Uiso 1 1 calc R
C9 C -0.1146(2) 0.20693(15) 0.90948(12) 0.0170(3) Uani 1 1 d .
C10 C 0.0650(2) 0.18498(15) 0.94932(12) 0.0162(3) Uani 1 1 d .
C11 C 0.2475(2) 0.08160(16) 0.89787(13) 0.0185(3) Uani 1 1 d .
H11A H 0.3199 0.0215 0.9609 0.022 Uiso 1 1 calc R
H11B H 0.3320 0.1336 0.8543 0.022 Uiso 1 1 calc R
C12 C 0.2061(2) -0.01132(16) 0.81774(12) 0.0182(3) Uani 1 1 d .
H12A H 0.1627 -0.0856 0.8649 0.022 Uiso 1 1 calc R
H12B H 0.3288 -0.0573 0.7716 0.022 Uiso 1 1 calc R
C13 C 0.0502(2) 0.06860(15) 0.73548(12) 0.0167(3) Uani 1 1 d .
C14 C -0.1356(2) 0.13120(16) 0.81285(12) 0.0187(3) Uani 1 1 d .
C15 C 0.0171(2) -0.03393(16) 0.66115(13) 0.0223(3) Uani 1 1 d .
H15A H -0.0120 -0.1111 0.7108 0.033 Uiso 1 1 calc R
H15B H 0.1349 -0.0711 0.6096 0.033 Uiso 1 1 calc R
H15C H -0.0927 0.0147 0.6155 0.033 Uiso 1 1 calc R
C16 C 0.1025(2) 0.19322(15) 0.66193(12) 0.0182(3) Uani 1 1 d .
H16 H 0.1118 0.2582 0.7168 0.022 Uiso 1 1 calc R
C17 C -0.0572(3) 0.27666(17) 0.58396(14) 0.0276(4) Uani 1 1 d .
H17A H -0.0289 0.3617 0.5487 0.041 Uiso 1 1 calc R
H17B H -0.1837 0.3023 0.6298 0.041 Uiso 1 1 calc R
H17C H -0.0609 0.2193 0.5235 0.041 Uiso 1 1 calc R
C18 C 0.3006(2) 0.14648(17) 0.59125(14) 0.0258(4) Uani 1 1 d .
H18A H 0.3988 0.0838 0.6411 0.031 Uiso 1 1 calc R
H18B H 0.2911 0.0931 0.5284 0.031 Uiso 1 1 calc R
C19 C 0.3665(2) 0.26984(17) 0.54063(13) 0.0242(4) Uani 1 1 d .
C20 C 0.5557(2) 0.35537(17) 0.39026(13) 0.0229(4) Uani 1 1 d .
H20A H 0.4457 0.4364 0.3680 0.034 Uiso 1 1 calc R
H20B H 0.6443 0.3249 0.3218 0.034 Uiso 1 1 calc R
H20C H 0.6257 0.3813 0.4454 0.034 Uiso 1 1 calc R
O1 O -0.29462(16) 0.12372(13) 0.79711(10) 0.0288(3) Uani 1 1 d .
O2 O 0.3230(2) 0.37963(13) 0.58180(11) 0.0402(4) Uani 1 1 d .
O3 O 0.48369(15) 0.24222(11) 0.44286(9) 0.0223(3) Uani 1 1 d .

loop_
_atom_site_aniso_label
_atom_site_aniso_U_11
_atom_site_aniso_U_22
_atom_site_aniso_U_33
_atom_site_aniso_U_23
_atom_site_aniso_U_13
_atom_site_aniso_U_12
C1 0.0201(7) 0.0177(7) 0.0139(7) -0.0011(5) -0.0011(6) -0.0079(6)
C2 0.0204(7) 0.0257(8) 0.0205(8) -0.0050(6) -0.0025(6) -0.0078(6)
C3 0.0250(8) 0.0337(10) 0.0241(8) -0.0068(7) -0.0075(6) -0.0135(7)
C4 0.0351(9) 0.0294(9) 0.0203(8) -0.0084(6) -0.0029(7) -0.0162(7)
C5 0.0276(8) 0.0202(8) 0.0186(8) -0.0053(6) 0.0018(6) -0.0083(6)
C6 0.0223(7) 0.0161(7) 0.0154(7) -0.0008(5) -0.0008(6) -0.0078(6)
C7 0.0191(7) 0.0192(8) 0.0176(7) -0.0020(6) 0.0001(6) -0.0021(6)
C8 0.0159(7) 0.0244(8) 0.0181(8) 0.0009(6) -0.0032(6) -0.0052(6)
C9 0.0195(7) 0.0189(7) 0.0131(7) -0.0006(5) -0.0012(5) -0.0071(6)
C10 0.0180(7) 0.0175(7) 0.0140(7) -0.0003(5) -0.0012(5) -0.0074(6)
C11 0.0154(7) 0.0226(8) 0.0180(7) -0.0037(6) -0.0024(6) -0.0058(6)
C12 0.0196(7) 0.0189(8) 0.0159(7) -0.0020(6) -0.0014(6) -0.0054(6)
C13 0.0200(7) 0.0175(7) 0.0139(7) -0.0018(5) -0.0021(6) -0.0074(6)
C14 0.0201(7) 0.0206(8) 0.0169(7) 0.0004(6) -0.0050(6) -0.0079(6)
C15 0.0287(8) 0.0228(8) 0.0183(8) -0.0034(6) -0.0032(6) -0.0112(7)
C16 0.0238(8) 0.0177(8) 0.0148(7) -0.0030(5) -0.0015(6) -0.0085(6)
C17 0.0381(10) 0.0255(9) 0.0210(8) 0.0005(6) -0.0099(7) -0.0107(7)
C18 0.0323(9) 0.0201(8) 0.0237(8) -0.0032(6) 0.0075(7) -0.0097(7)
C19 0.0286(8) 0.0249(9) 0.0203(8) -0.0029(6) 0.0020(6) -0.0114(7)
C20 0.0267(8) 0.0260(9) 0.0204(8) 0.0014(6) -0.0023(6) -0.0155(7)
O1 0.0207(6) 0.0427(8) 0.0279(6) -0.0106(5) -0.0043(5) -0.0133(5)
O2 0.0590(9) 0.0283(7) 0.0378(7) -0.0159(6) 0.0214(7) -0.0248(6)
O3 0.0267(6) 0.0236(6) 0.0190(6) -0.0023(4) 0.0027(4) -0.0130(5)

loop_
_atom_type_symbol
_atom_type_description
_atom_type_scat_dispersion_real
_atom_type_scat_dispersion_imag
_atom_type_scat_source
C C 0.0033 0.0016 'International Tables Vol C Tables 4.2.6.8 and 6.1.1.4'
H H 0.0000 0.0000 'International Tables Vol C Tables 4.2.6.8 and 6.1.1.4'
O O 0.0106 0.0060 'International Tables Vol C Tables 4.2.6.8 and 6.1.1.4'

loop_
_geom_angle_atom_site_label_1
_geom_angle_atom_site_label_2
_geom_angle_atom_site_label_3
_geom_angle
C2 C1 C6 118.37(18)
C2 C1 C10 122.24(14)
C6 C1 C10 119.38(17)
C3 C2 C1 120.77(15)
C2 C3 C4 120.76(18)
C5 C4 C3 120.21(19)
C4 C5 C6 120.61(15)
C5 C6 C7 121.46(14)
C5 C6 C1 119.28(17)
C7 C6 C1 119.23(18)
C8 C7 C6 120.60(14)
C7 C8 C9 120.73(17)
C10 C9 C8 121.09(18)
C10 C9 C14 121.51(14)
C8 C9 C14 117.40(17)
C9 C10 C1 118.93(14)
C9 C10 C11 121.18(17)
C1 C10 C11 119.89(16)
C10 C11 C12 113.27(17)
C11 C12 C13 113.68(17)
C15 C13 C14 109.74(17)
C15 C13 C12 109.47(17)
C14 C13 C12 105.59(18)
C15 C13 C16 112.43(18)
C14 C13 C16 107.17(16)
C12 C13 C16 112.16(16)
O1 C14 C9 120.68(14)
O1 C14 C13 123.09(18)
C9 C14 C13 116.21(17)
C18 C16 C17 110.45(19)
C18 C16 C13 112.58(15)
C17 C16 C13 112.11(17)
C19 C18 C16 111.49(16)
O2 C19 O3 123.09(16)
O2 C19 C18 125.12(18)
O3 C19 C18 111.78(16)
C19 O3 C20 114.91(15)

loop_
_geom_bond_atom_site_label_1
_geom_bond_atom_site_label_2
_geom_bond_distance
C1 C2 1.420(3)
C1 C6 1.427(3)
C1 C10 1.433(3)
C2 C3 1.367(3)
C3 C4 1.407(3)
C4 C5 1.369(3)
C5 C6 1.417(3)
C6 C7 1.420(3)
C7 C8 1.357(3)
C8 C9 1.416(3)
C9 C10 1.385(3)
C9 C14 1.496(3)
C10 C11 1.511(3)
C11 C12 1.529(3)
C12 C13 1.540(3)
C13 C15 1.529(3)
C13 C14 1.529(3)
C13 C16 1.563(3)
C14 O1 1.221(3)
C16 C18 1.532(3)
C16 C17 1.534(3)
C18 C19 1.508(3)
C19 O2 1.200(3)
C19 O3 1.344(3)
C20 O3 1.449(3)

loop_
_geom_torsion_atom_site_label_1
_geom_torsion_atom_site_label_2
_geom_torsion_atom_site_label_3
_geom_torsion_atom_site_label_4
_geom_torsion
C6 C1 C2 C3 0.3(2)
C10 C1 C2 C3 -179.60(14)
C1 C2 C3 C4 -0.6(2)
C2 C3 C4 C5 0.1(3)
C3 C4 C5 C6 0.6(2)
C4 C5 C6 C7 177.29(15)
C4 C5 C6 C1 -0.9(2)
C2 C1 C6 C5 0.4(2)
C10 C1 C6 C5 -179.70(12)
C2 C1 C6 C7 -177.75(13)
C10 C1 C6 C7 2.1(2)
C5 C6 C7 C8 -179.45(13)
C1 C6 C7 C8 -1.3(2)
C6 C7 C8 C9 -0.4(2)
C7 C8 C9 C10 1.4(2)
C7 C8 C9 C14 -178.27(13)
C8 C9 C10 C1 -0.5(2)
C14 C9 C10 C1 179.12(13)
C8 C9 C10 C11 179.44(13)
C14 C9 C10 C11 -0.9(2)
C2 C1 C10 C9 178.64(14)
C6 C1 C10 C9 -1.2(2)
C2 C1 C10 C11 -1.3(2)
C6 C1 C10 C11 178.83(13)
C9 C10 C11 C12 -10.9(2)
C1 C10 C11 C12 169.08(12)
C10 C11 C12 C13 43.46(18)
C11 C12 C13 C15 -178.89(12)
C11 C12 C13 C14 -60.81(16)
C11 C12 C13 C16 55.59(18)
C10 C9 C14 O1 161.67(15)
C8 C9 C14 O1 -18.7(2)
C10 C9 C14 C13 -19.7(2)
C8 C9 C14 C13 159.89(14)
C15 C13 C14 O1 -15.3(2)
C12 C13 C14 O1 -133.18(18)
C16 C13 C14 O1 107.08(19)
C15 C13 C14 C9 166.17(12)
C12 C13 C14 C9 48.28(19)
C16 C13 C14 C9 -71.47(18)
C15 C13 C16 C18 -66.61(19)
C14 C13 C16 C18 172.72(12)
C12 C13 C16 C18 57.3(2)
C15 C13 C16 C17 58.65(17)
C14 C13 C16 C17 -62.01(19)
C12 C13 C16 C17 -177.46(12)
C17 C16 C18 C19 65.51(18)
C13 C16 C18 C19 -168.33(13)
C16 C18 C19 O2 28.5(2)
C16 C18 C19 O3 -152.26(14)
O2 C19 O3 C20 0.3(2)
C18 C19 O3 C20 -178.95(13)
